data_7227249
loop_
_publ_author_name
'Szafra\'nski, Marek'

_publ_section_title
;
 Comment on &#x201C;1,4-Diazabicyclo[2.2.2]octane-based disalts showing
 non-centrosymmetric structures and phase transition behaviors&#x201D; by
 X.-B. Han, P. Hu, C. Shi and W. Zhang, CrystEngComm, 2016, 18, 1563
;
_journal_issue 1
_journal_name_full CrystEngComm
_journal_page_first 179
_journal_paper_doi 10.1039/C6CE01469K
_journal_volume 19
_journal_year 2017
_chemical_formula_moiety 'H2 O, C6 H14 N2, 2(B F4)'
_chemical_formula_sum 'C6 H16 B2 F8 N2 O'
_chemical_formula_weight 305.83
_chemical_name_common 'dabco ditetrafluoroborate monohydrate'
_space_group_crystal_system triclinic
_space_group_IT_number 1
_space_group_name_Hall 'P 1'
_space_group_name_H-M_alt 'P 1'
_symmetry_space_group_name_Hall 'P 1'
_symmetry_space_group_name_H-M 'P 1'
_atom_sites_solution_hydrogens mixed
_atom_sites_solution_primary direct
_atom_sites_solution_secondary difmap
_audit_creation_date 2016-08-31
_audit_creation_method
;
Olex2 1.2
(compiled 2016.08.25 svn.r3337 for OlexSys, GUI svn.r5221)
;
_audit_update_record
;
2016-09-01 deposited with the CCDC.
2016-11-23 downloaded from the CCDC.
;
_cell_angle_alpha 90.0075(18)
_cell_angle_beta 89.998(2)
_cell_angle_gamma 90.0165(19)
_cell_formula_units_Z 4
_cell_length_a 7.8457(2)
_cell_length_b 11.6885(2)
_cell_length_c 13.0792(3)
_cell_measurement_reflns_used 16414
_cell_measurement_temperature 220.0(1)
_cell_measurement_theta_max 29.7650
_cell_measurement_theta_min 2.3470
_cell_volume 1199.42(5)
_computing_cell_refinement CrysAlisRED
_computing_data_collection CrysAlisCCD
_computing_data_reduction CrysAlisRED
_computing_molecular_graphics 'Olex2 (Dolomanov et al., 2009)'
_computing_publication_material 'Olex2 (Dolomanov et al., 2009)'
_computing_structure_refinement 'ShelXL (Sheldrick, 2015)'
_computing_structure_solution 'SHELXS-97 (Sheldrick, 1990)'
_diffrn_ambient_temperature 220.0(1)
_diffrn_measured_fraction_theta_full 1.000
_diffrn_measured_fraction_theta_max 0.965
_diffrn_measurement_device_type 'Xcalibur, Atlas, Gemini ultra'
_diffrn_measurement_method 'phi and omega scans'
_diffrn_radiation_monochromator graphite
_diffrn_radiation_type MoK\a
_diffrn_radiation_wavelength 0.71073
_diffrn_reflns_av_R_equivalents 0.0191
_diffrn_reflns_av_unetI/netI 0.0214
_diffrn_reflns_Laue_measured_fraction_full 1.000
_diffrn_reflns_Laue_measured_fraction_max 0.965
_diffrn_reflns_limit_h_max 10
_diffrn_reflns_limit_h_min -11
_diffrn_reflns_limit_k_max 16
_diffrn_reflns_limit_k_min -15
_diffrn_reflns_limit_l_max 18
_diffrn_reflns_limit_l_min -18
_diffrn_reflns_number 31216
_diffrn_reflns_point_group_measured_fraction_full 1.000
_diffrn_reflns_point_group_measured_fraction_max 0.945
_diffrn_reflns_theta_full 25.242
_diffrn_reflns_theta_max 30.175
_diffrn_reflns_theta_min 2.337
_diffrn_source 'fine-focus sealed tube'
_exptl_absorpt_coefficient_mu 0.192
_exptl_absorpt_correction_type none
_exptl_crystal_colour colourless
_exptl_crystal_density_diffrn 1.694
_exptl_crystal_density_method 'not measured'
_exptl_crystal_description plate
_exptl_crystal_F_000 624
_exptl_crystal_size_max 0.58
_exptl_crystal_size_mid 0.22
_exptl_crystal_size_min 0.10
_refine_diff_density_max 0.283
_refine_diff_density_min -0.174
_refine_diff_density_rms 0.040
_refine_ls_abs_structure_details
;
 Flack x determined using 5090 quotients [(I+)-(I-)]/[(I+)+(I-)]
 (Parsons, Flack and Wagner, Acta Cryst. B69 (2013) 249-259).
;
_refine_ls_abs_structure_Flack -0.33(10)
_refine_ls_extinction_method none
_refine_ls_goodness_of_fit_ref 1.029
_refine_ls_hydrogen_treatment mixed
_refine_ls_matrix_type full
_refine_ls_number_parameters 734
_refine_ls_number_reflns 12966
_refine_ls_number_restraints 3
_refine_ls_restrained_S_all 1.028
_refine_ls_R_factor_all 0.0415
_refine_ls_R_factor_gt 0.0368
_refine_ls_shift/su_max 0.000
_refine_ls_shift/su_mean 0.000
_refine_ls_structure_factor_coef Fsqd
_refine_ls_weighting_details 'w=1/[\s^2^(Fo^2^)+(0.0503P)^2^+0.1589P] where P=(Fo^2^+2Fc^2^)/3'
_refine_ls_weighting_scheme calc
_refine_ls_wR_factor_gt 0.0901
_refine_ls_wR_factor_ref 0.0940
_reflns_Friedel_coverage 0.959
_reflns_Friedel_fraction_full 1.000
_reflns_Friedel_fraction_max 0.926
_reflns_number_gt 11918
_reflns_number_total 12966
_reflns_threshold_expression 'I > 2\s(I)'
_cod_data_source_file c6ce01469k2.cif
_cod_data_source_block D_2BF4_H2O_220
_cod_depositor_comments 'Adding full bibliography for 7227245--7227250.cif.'
_cod_database_code 7227249
_shelx_space_group_comment
;
The symmetry employed for this shelxl refinement is uniquely defined
by the following loop, which should always be used as a source of
symmetry information in preference to the above space-group names.
They are only intended as comments.
;
_olex2_refinement_description
;
1. Twinned data refinement
 Scales: 0.4950(16) 0.5050(16)
2. Fixed Uiso
 At 1.2 times of:
  All C(H,H) groups, All O(H,H,H,H,H,H,H,H,H,H,H,H,H,H,H,H) groups
3.a Secondary CH2 refined with riding coordinates:
 C1(H1A,H1B), C2(H2A,H2B), C3(H3A,H3B), C4(H4A,H4B), C5(H5A,H5B), C6(H6A,H6B),
 C7(H7A,H7B), C8(H8A,H8B), C9(H9A,H9B), C10(H10A,H10B), C11(H11A,H11B),
 C12(H12A,H12B), C13(H13A,H13B), C14(H14A,H14B), C15(H15A,H15B), C16(H16A,H16B),
  C17(H17A,H17B), C18(H18A,H18B), C19(H19A,H19B), C20(H20A,H20B), C21(H21A,
 H21B), C22(H22A,H22B), C23(H23A,H23B), C24(H24A,H24B)
;
_shelx_shelxl_version_number 2016/4
_olex2_submission_special_instructions 'No special instructions were received'

loop_
_space_group_symop_operation_xyz
'x, y, z'

loop_
_atom_site_label
_atom_site_type_symbol
_atom_site_fract_x
_atom_site_fract_y
_atom_site_fract_z
_atom_site_U_iso_or_equiv
_atom_site_adp_type
_atom_site_occupancy
_atom_site_site_symmetry_order
_atom_site_calc_flag
_atom_site_refinement_flags_posn
B1 B 0.3657(6) 0.5675(4) 0.5562(3) 0.0307(8) Uani 1 1 d .
F11 F 0.3773(5) 0.5544(2) 0.45080(18) 0.0492(7) Uani 1 1 d .
F12 F 0.5197(4) 0.5322(2) 0.59897(19) 0.0427(6) Uani 1 1 d .
F13 F 0.3354(5) 0.6792(2) 0.5814(2) 0.0599(10) Uani 1 1 d .
F14 F 0.2374(5) 0.4984(3) 0.5952(3) 0.0619(9) Uani 1 1 d .
B2 B 0.8024(6) 0.5675(4) 0.0531(3) 0.0290(8) Uani 1 1 d .
F21 F 0.7730(4) 0.5612(2) -0.05220(17) 0.0446(6) Uani 1 1 d .
F22 F 0.6572(4) 0.5246(3) 0.1024(2) 0.0472(7) Uani 1 1 d .
F23 F 0.9408(4) 0.5020(3) 0.0791(3) 0.0548(7) Uani 1 1 d .
F24 F 0.8271(5) 0.6800(2) 0.0818(2) 0.0567(8) Uani 1 1 d .
B3 B 0.8032(6) 0.0678(4) 0.1042(3) 0.0282(8) Uani 1 1 d .
F31 F 0.7735(4) 0.0613(2) 0.20887(17) 0.0445(6) Uani 1 1 d .
F32 F 0.9412(4) 0.0018(3) 0.0779(3) 0.0560(7) Uani 1 1 d .
F33 F 0.6576(4) 0.0250(3) 0.0543(2) 0.0460(6) Uani 1 1 d .
F34 F 0.8272(5) 0.1799(2) 0.0751(2) 0.0569(8) Uani 1 1 d .
B4 B 0.3665(7) 1.0676(4) 0.5999(3) 0.0318(9) Uani 1 1 d .
F41 F 0.3778(5) 1.0542(2) 0.70586(18) 0.0497(7) Uani 1 1 d .
F42 F 0.5201(4) 1.0324(3) 0.5578(2) 0.0444(6) Uani 1 1 d .
F43 F 0.2368(4) 0.9993(3) 0.5615(3) 0.0607(9) Uani 1 1 d .
F44 F 0.3358(5) 1.1793(2) 0.5754(2) 0.0597(9) Uani 1 1 d .
B5 B 0.8510(6) 0.2475(3) 0.7356(3) 0.0315(9) Uani 1 1 d .
F51 F 0.9750(6) 0.2291(3) 0.6678(4) 0.0965(15) Uani 1 1 d .
F52 F 0.7095(5) 0.1856(3) 0.7082(3) 0.0658(9) Uani 1 1 d .
F53 F 0.9002(7) 0.2155(3) 0.8296(3) 0.0979(18) Uani 1 1 d .
F54 F 0.8087(5) 0.3628(2) 0.7326(3) 0.0613(9) Uani 1 1 d .
B6 B 0.8507(6) 0.7479(3) 0.4209(3) 0.0305(9) Uani 1 1 d .
F61 F 0.7087(5) 0.6855(3) 0.4485(3) 0.0653(9) Uani 1 1 d .
F62 F 0.8087(5) 0.8627(2) 0.4239(3) 0.0608(8) Uani 1 1 d .
F63 F 0.8998(7) 0.7168(3) 0.3270(3) 0.0974(18) Uani 1 1 d .
F64 F 0.9756(7) 0.7300(3) 0.4890(4) 0.0982(16) Uani 1 1 d .
B7 B 0.3258(6) 0.2426(4) 0.2383(3) 0.0302(8) Uani 1 1 d .
F71 F 0.3754(5) 0.3568(2) 0.2290(3) 0.0601(8) Uani 1 1 d .
F72 F 0.1565(5) 0.2332(3) 0.2135(3) 0.0689(9) Uani 1 1 d .
F73 F 0.4221(6) 0.1769(3) 0.1775(3) 0.0856(14) Uani 1 1 d .
F74 F 0.3443(7) 0.2088(3) 0.3369(2) 0.0880(15) Uani 1 1 d .
B8 B 0.3253(6) 0.7423(4) 0.9186(3) 0.0305(9) Uani 1 1 d .
F81 F 0.3755(5) 0.8571(2) 0.9281(3) 0.0606(8) Uani 1 1 d .
F82 F 0.1565(5) 0.7331(3) 0.9433(3) 0.0699(9) Uani 1 1 d .
F83 F 0.4217(6) 0.6765(3) 0.9791(3) 0.0833(14) Uani 1 1 d .
F84 F 0.3450(7) 0.7083(3) 0.8199(2) 0.0852(15) Uani 1 1 d .
N1 N 0.8803(5) -0.2338(2) 0.7841(3) 0.0291(6) Uani 1 1 d .
N2 N 0.7255(4) -0.0642(2) 0.7166(2) 0.0256(6) Uani 1 1 d .
C1 C 0.9023(5) -0.0639(3) 0.6743(3) 0.0336(8) Uani 1 1 d .
H1A H 0.957412 0.008506 0.688994 0.040 Uiso 1 1 calc R
H1B H 0.898883 -0.074059 0.600701 0.040 Uiso 1 1 calc R
C2 C 1.0016(6) -0.1619(4) 0.7238(3) 0.0362(8) Uani 1 1 d .
H2A H 1.056039 -0.208003 0.671433 0.043 Uiso 1 1 calc R
H2B H 1.089457 -0.131479 0.768315 0.043 Uiso 1 1 calc R
C3 C 0.6334(6) -0.1708(3) 0.6837(3) 0.0349(8) Uani 1 1 d .
H3A H 0.620897 -0.171730 0.609878 0.042 Uiso 1 1 calc R
H3B H 0.520736 -0.173123 0.714096 0.042 Uiso 1 1 calc R
C4 C 0.7359(7) -0.2726(3) 0.7180(3) 0.0410(10) Uani 1 1 d .
H4A H 0.663619 -0.324786 0.756049 0.049 Uiso 1 1 calc R
H4B H 0.780151 -0.312979 0.658891 0.049 Uiso 1 1 calc R
C5 C 0.7351(6) -0.0572(3) 0.8314(3) 0.0306(7) Uani 1 1 d .
H5A H 0.622071 -0.045893 0.859665 0.037 Uiso 1 1 calc R
H5B H 0.805893 0.007041 0.851536 0.037 Uiso 1 1 calc R
C6 C 0.8102(6) -0.1670(3) 0.8717(3) 0.0340(8) Uani 1 1 d .
H6A H 0.900185 -0.150206 0.920272 0.041 Uiso 1 1 calc R
H6B H 0.723004 -0.211213 0.906338 0.041 Uiso 1 1 calc R
N3 N 0.8799(5) 0.2659(2) 0.3726(2) 0.0288(6) Uani 1 1 d .
N4 N 0.7256(4) 0.4359(2) 0.4400(2) 0.0254(6) Uani 1 1 d .
C7 C 0.9025(5) 0.4357(3) 0.4824(3) 0.0334(8) Uani 1 1 d .
H7A H 0.899049 0.425130 0.555904 0.040 Uiso 1 1 calc R
H7B H 0.957635 0.508250 0.468097 0.040 Uiso 1 1 calc R
C8 C 1.0018(5) 0.3388(4) 0.4329(3) 0.0356(8) Uani 1 1 d .
H8A H 1.088945 0.369591 0.388094 0.043 Uiso 1 1 calc R
H8B H 1.057104 0.292951 0.485082 0.043 Uiso 1 1 calc R
C9 C 0.6341(6) 0.3294(3) 0.4732(3) 0.0352(8) Uani 1 1 d .
H9A H 0.521311 0.326986 0.442846 0.042 Uiso 1 1 calc R
H9B H 0.621692 0.328719 0.546963 0.042 Uiso 1 1 calc R
C10 C 0.7369(7) 0.2270(3) 0.4388(3) 0.0392(9) Uani 1 1 d .
H10A H 0.781671 0.187041 0.497994 0.047 Uiso 1 1 calc R
H10B H 0.664440 0.174623 0.401172 0.047 Uiso 1 1 calc R
C11 C 0.7335(6) 0.4430(3) 0.3251(3) 0.0309(7) Uani 1 1 d .
H11A H 0.619947 0.453670 0.297345 0.037 Uiso 1 1 calc R
H11B H 0.803420 0.507463 0.304557 0.037 Uiso 1 1 calc R
C12 C 0.8092(6) 0.3332(3) 0.2854(3) 0.0349(8) Uani 1 1 d .
H12A H 0.722199 0.288931 0.250617 0.042 Uiso 1 1 calc R
H12B H 0.899081 0.350200 0.236785 0.042 Uiso 1 1 calc R
N5 N 0.2894(5) 0.7570(3) 0.2763(3) 0.0334(7) Uani 1 1 d .
N6 N 0.4506(4) 0.9305(2) 0.2243(2) 0.0267(6) Uani 1 1 d .
C13 C 0.5480(6) 0.8268(4) 0.1911(3) 0.0357(9) Uani 1 1 d .
H13A H 0.662523 0.829041 0.218953 0.043 Uiso 1 1 calc R
H13B H 0.555913 0.824641 0.117131 0.043 Uiso 1 1 calc R
C14 C 0.4541(7) 0.7210(3) 0.2301(4) 0.0430(10) Uani 1 1 d .
H14A H 0.433258 0.668585 0.173988 0.052 Uiso 1 1 calc R
H14B H 0.523097 0.681986 0.280793 0.052 Uiso 1 1 calc R
C15 C 0.4315(7) 0.9308(3) 0.3367(3) 0.0366(9) Uani 1 1 d .
H15A H 0.377130 1.001100 0.358732 0.044 Uiso 1 1 calc R
H15B H 0.542500 0.925861 0.368999 0.044 Uiso 1 1 calc R
C16 C 0.3220(7) 0.8276(3) 0.3672(3) 0.0427(11) Uani 1 1 d .
H16A H 0.380884 0.782725 0.418594 0.051 Uiso 1 1 calc R
H16B H 0.214898 0.853679 0.395980 0.051 Uiso 1 1 calc R
C17 C 0.1880(6) 0.8227(4) 0.1992(4) 0.0475(12) Uani 1 1 d .
H17A H 0.075692 0.839380 0.226358 0.057 Uiso 1 1 calc R
H17B H 0.174232 0.777349 0.137589 0.057 Uiso 1 1 calc R
C18 C 0.2791(6) 0.9324(4) 0.1743(3) 0.0363(8) Uani 1 1 d .
H18A H 0.291801 0.940011 0.100855 0.044 Uiso 1 1 calc R
H18B H 0.213687 0.997112 0.199157 0.044 Uiso 1 1 calc R
N7 N 0.2890(5) 0.2570(3) 0.8804(3) 0.0335(7) Uani 1 1 d .
N8 N 0.4506(4) 0.4303(3) 0.9326(2) 0.0268(6) Uani 1 1 d .
C19 C 0.1877(6) 0.3220(4) 0.9574(4) 0.0463(11) Uani 1 1 d .
H19A H 0.174270 0.276607 1.019006 0.056 Uiso 1 1 calc R
H19B H 0.075257 0.338578 0.930376 0.056 Uiso 1 1 calc R
C20 C 0.2797(6) 0.4327(4) 0.9823(3) 0.0373(9) Uani 1 1 d .
H20A H 0.214501 0.497433 0.957251 0.045 Uiso 1 1 calc R
H20B H 0.292317 0.440614 1.055766 0.045 Uiso 1 1 calc R
C21 C 0.4552(7) 0.2205(3) 0.9262(4) 0.0436(10) Uani 1 1 d .
H21A H 0.524162 0.182058 0.875072 0.052 Uiso 1 1 calc R
H21B H 0.435228 0.167658 0.982110 0.052 Uiso 1 1 calc R
C22 C 0.5483(6) 0.3273(4) 0.9655(3) 0.0352(9) Uani 1 1 d .
H22A H 0.556087 0.325091 1.039456 0.042 Uiso 1 1 calc R
H22B H 0.662864 0.330043 0.937740 0.042 Uiso 1 1 calc R
C23 C 0.3213(7) 0.3275(3) 0.7896(3) 0.0414(10) Uani 1 1 d .
H23A H 0.214054 0.353348 0.760891 0.050 Uiso 1 1 calc R
H23B H 0.380166 0.282554 0.738249 0.050 Uiso 1 1 calc R
C24 C 0.4307(7) 0.4310(3) 0.8199(3) 0.0374(9) Uani 1 1 d .
H24A H 0.541442 0.426345 0.787249 0.045 Uiso 1 1 calc R
H24B H 0.375785 0.501216 0.798176 0.045 Uiso 1 1 calc R
O1 O 0.0293(5) 0.0532(3) 0.3922(3) 0.0478(8) Uani 1 1 d .
O2 O 0.0297(5) 0.5530(3) 0.7645(3) 0.0490(8) Uani 1 1 d .
O3 O 0.1485(5) 0.0419(3) 0.9073(3) 0.0465(7) Uani 1 1 d .
O4 O 0.1495(5) 0.5418(3) 0.2495(3) 0.0454(7) Uani 1 1 d .
H4 H 0.654(10) 0.490(5) 0.459(4) 0.054 Uiso 1 1 d R
H2 H 0.668(9) 0.005(4) 0.693(4) 0.054 Uiso 1 1 d R
H4C H 0.233(9) 0.477(5) 0.244(4) 0.054 Uiso 1 1 d R
H3C H 0.198(9) -0.025(5) 0.913(4) 0.054 Uiso 1 1 d R
H1C H -0.053(10) 0.010(5) 0.400(4) 0.054 Uiso 1 1 d R
H3D H 0.091(9) 0.044(5) 0.964(4) 0.054 Uiso 1 1 d R
H1 H 0.919(9) -0.284(5) 0.799(4) 0.054 Uiso 1 1 d R
H7 H 0.225(10) 0.197(5) 0.863(4) 0.054 Uiso 1 1 d R
H8 H 0.496(10) 0.480(5) 0.950(4) 0.054 Uiso 1 1 d R
H4D H 0.108(8) 0.539(5) 0.193(4) 0.054 Uiso 1 1 d R
H6 H 0.504(9) 0.982(5) 0.205(4) 0.054 Uiso 1 1 d R
H2C H 0.100(8) 0.546(5) 0.716(4) 0.054 Uiso 1 1 d R
H1D H 0.083(9) 0.055(5) 0.442(4) 0.054 Uiso 1 1 d R
H2D H -0.039(10) 0.501(5) 0.762(4) 0.054 Uiso 1 1 d R
H3 H 0.932(9) 0.203(5) 0.358(4) 0.054 Uiso 1 1 d R
H5 H 0.222(9) 0.692(5) 0.299(4) 0.054 Uiso 1 1 d R

loop_
_atom_site_aniso_label
_atom_site_aniso_U_11
_atom_site_aniso_U_22
_atom_site_aniso_U_33
_atom_site_aniso_U_23
_atom_site_aniso_U_13
_atom_site_aniso_U_12
B1 0.029(2) 0.038(2) 0.0253(18) 0.0019(15) 0.0005(16) 0.0024(19)
F11 0.0599(18) 0.0620(16) 0.0257(10) -0.0040(10) -0.0003(12) -0.0010(15)
F12 0.0356(14) 0.0546(15) 0.0380(13) -0.0010(10) -0.0038(11) 0.0075(12)
F13 0.087(3) 0.0448(14) 0.0479(13) -0.0080(11) -0.0092(17) 0.0278(17)
F14 0.0457(17) 0.077(2) 0.0629(18) 0.0098(15) 0.0083(15) -0.0207(17)
B2 0.029(2) 0.0332(19) 0.0247(18) -0.0027(14) -0.0030(16) 0.0004(18)
F21 0.0501(16) 0.0560(14) 0.0276(10) -0.0025(9) -0.0015(11) -0.0072(13)
F22 0.0374(14) 0.0617(17) 0.0424(14) -0.0018(12) 0.0063(11) -0.0073(13)
F23 0.0387(14) 0.0634(17) 0.0622(16) 0.0063(13) -0.0091(13) 0.0167(14)
F24 0.076(2) 0.0399(13) 0.0538(14) -0.0125(11) -0.0004(16) -0.0052(15)
B3 0.0263(19) 0.0330(18) 0.0253(17) 0.0016(14) 0.0030(15) 0.0011(18)
F31 0.0510(17) 0.0545(14) 0.0280(10) 0.0006(9) 0.0014(11) -0.0062(13)
F32 0.0387(14) 0.0670(18) 0.0621(16) -0.0055(14) 0.0095(13) 0.0190(14)
F33 0.0373(14) 0.0594(17) 0.0415(13) 0.0005(11) -0.0080(11) -0.0070(13)
F34 0.079(2) 0.0381(13) 0.0541(14) 0.0114(11) -0.0012(17) -0.0093(15)
B4 0.033(2) 0.037(2) 0.0262(19) -0.0018(15) 0.0007(17) 0.0023(19)
F41 0.0609(18) 0.0630(16) 0.0250(10) 0.0043(10) 0.0002(12) 0.0003(16)
F42 0.0357(14) 0.0575(16) 0.0399(13) 0.0003(11) 0.0027(11) 0.0081(12)
F43 0.0440(16) 0.076(2) 0.0618(18) -0.0105(15) -0.0075(14) -0.0196(16)
F44 0.085(3) 0.0464(14) 0.0475(13) 0.0081(11) 0.0073(17) 0.0241(17)
B5 0.032(2) 0.0249(18) 0.038(2) 0.0035(15) -0.0034(17) -0.0033(16)
F51 0.078(3) 0.076(2) 0.135(3) -0.005(2) 0.064(3) 0.006(2)
F52 0.0514(19) 0.0439(14) 0.102(2) 0.0030(14) -0.0332(17) -0.0131(13)
F53 0.151(5) 0.077(2) 0.066(2) 0.0186(17) -0.068(3) -0.026(3)
F54 0.0622(19) 0.0254(12) 0.096(2) -0.0023(12) 0.0074(19) -0.0027(14)
B6 0.031(2) 0.0243(18) 0.036(2) -0.0028(15) 0.0027(16) -0.0041(16)
F61 0.0507(18) 0.0442(14) 0.101(2) -0.0017(14) 0.0315(17) -0.0136(13)
F62 0.0602(19) 0.0288(12) 0.093(2) 0.0013(12) -0.0075(19) -0.0017(14)
F63 0.146(5) 0.078(2) 0.068(2) -0.0206(17) 0.069(3) -0.027(3)
F64 0.082(3) 0.076(2) 0.136(3) 0.006(2) -0.065(3) 0.004(2)
B7 0.026(2) 0.0307(19) 0.033(2) 0.0021(15) -0.0005(15) -0.0011(16)
F71 0.066(2) 0.0305(12) 0.084(2) 0.0063(12) -0.0032(18) -0.0106(15)
F72 0.0377(15) 0.078(2) 0.091(2) -0.0073(17) -0.0121(16) 0.0006(15)
F73 0.087(3) 0.0460(16) 0.124(3) 0.0010(18) 0.067(3) 0.0155(18)
F74 0.138(4) 0.078(2) 0.0479(16) 0.0155(15) -0.029(2) -0.035(2)
B8 0.025(2) 0.0314(19) 0.035(2) -0.0023(15) -0.0003(15) -0.0015(16)
F81 0.064(2) 0.0316(12) 0.086(2) -0.0061(12) 0.0029(19) -0.0105(15)
F82 0.0375(16) 0.081(2) 0.091(2) 0.0062(18) 0.0130(16) -0.0020(15)
F83 0.082(3) 0.0462(16) 0.122(3) -0.0020(17) -0.064(3) 0.0143(17)
F84 0.129(4) 0.079(2) 0.0481(16) -0.0155(15) 0.028(2) -0.031(2)
N1 0.0268(15) 0.0183(11) 0.0420(16) 0.0027(11) -0.0050(13) 0.0025(11)
N2 0.0255(15) 0.0243(13) 0.0270(13) 0.0027(10) -0.0035(12) -0.0031(12)
C1 0.032(2) 0.0322(17) 0.0366(18) 0.0020(13) 0.0085(17) -0.0054(16)
C2 0.0261(18) 0.0336(17) 0.049(2) -0.0010(15) 0.0046(16) 0.0022(13)
C3 0.032(2) 0.0337(18) 0.0395(19) 0.0008(14) -0.0102(16) -0.0049(16)
C4 0.049(3) 0.0219(15) 0.052(2) -0.0057(14) -0.012(2) -0.0087(17)
C5 0.039(2) 0.0262(15) 0.0268(15) -0.0003(11) 0.0008(15) 0.0054(15)
C6 0.043(2) 0.0272(15) 0.0323(17) 0.0040(12) -0.0034(15) 0.0005(15)
N3 0.0300(15) 0.0196(12) 0.0368(15) -0.0027(10) 0.0045(13) -0.0006(12)
N4 0.0263(15) 0.0235(13) 0.0264(13) -0.0029(10) 0.0026(12) -0.0030(12)
C7 0.030(2) 0.0332(17) 0.0368(18) -0.0016(13) -0.0083(16) -0.0063(15)
C8 0.0245(17) 0.0342(17) 0.048(2) 0.0016(14) -0.0054(15) -0.0005(13)
C9 0.031(2) 0.0336(18) 0.0413(19) 0.0005(14) 0.0128(16) -0.0044(16)
C10 0.047(2) 0.0228(15) 0.047(2) 0.0058(14) 0.0127(19) -0.0089(16)
C11 0.036(2) 0.0256(15) 0.0308(16) -0.0003(11) -0.0023(15) 0.0052(15)
C12 0.044(2) 0.0274(16) 0.0334(17) -0.0037(12) 0.0037(15) 0.0002(15)
N5 0.0402(19) 0.0243(13) 0.0356(15) 0.0021(11) 0.0090(14) -0.0022(14)
N6 0.0253(15) 0.0224(13) 0.0323(15) 0.0039(11) 0.0012(12) -0.0033(12)
C13 0.029(2) 0.0337(18) 0.044(2) -0.0069(15) 0.0110(16) 0.0018(16)
C14 0.041(2) 0.0279(17) 0.060(2) -0.0027(16) 0.014(2) 0.0004(17)
C15 0.045(2) 0.0365(18) 0.0287(16) -0.0065(13) -0.0026(16) 0.0040(17)
C16 0.069(3) 0.0304(17) 0.0288(17) 0.0058(13) 0.0130(18) 0.0031(18)
C17 0.033(2) 0.050(2) 0.059(3) 0.0110(19) -0.0123(19) -0.0110(18)
C18 0.030(2) 0.0409(19) 0.0377(18) 0.0100(15) -0.0067(17) -0.0016(17)
N7 0.0394(19) 0.0228(13) 0.0383(16) -0.0028(11) -0.0095(14) -0.0040(13)
N8 0.0265(15) 0.0231(13) 0.0308(14) -0.0049(11) -0.0033(12) -0.0038(12)
C19 0.034(2) 0.047(2) 0.058(3) -0.0107(19) 0.0116(19) -0.0133(18)
C20 0.034(2) 0.0395(19) 0.0385(18) -0.0117(15) 0.0065(17) -0.0037(17)
C21 0.042(2) 0.0274(17) 0.061(3) 0.0018(16) -0.014(2) -0.0013(17)
C22 0.028(2) 0.0328(18) 0.044(2) 0.0034(14) -0.0084(16) 0.0036(15)
C23 0.063(3) 0.0317(17) 0.0295(17) -0.0070(13) -0.0142(17) 0.0011(18)
C24 0.048(2) 0.0384(18) 0.0262(16) 0.0061(13) 0.0012(16) 0.0033(18)
O1 0.0408(17) 0.0347(15) 0.068(2) 0.0023(14) -0.0104(16) 0.0026(14)
O2 0.0418(17) 0.0371(16) 0.068(2) -0.0030(14) 0.0101(17) 0.0016(14)
O3 0.0439(17) 0.0326(15) 0.063(2) 0.0002(13) 0.0103(16) -0.0011(14)
O4 0.0436(17) 0.0314(14) 0.0610(19) -0.0007(13) -0.0105(16) -0.0017(13)

loop_
_atom_type_symbol
_atom_type_description
_atom_type_scat_dispersion_real
_atom_type_scat_dispersion_imag
_atom_type_scat_source
C C 0.0033 0.0016 'International Tables Vol C Tables 4.2.6.8 and 6.1.1.4'
H H 0.0000 0.0000 'International Tables Vol C Tables 4.2.6.8 and 6.1.1.4'
B B 0.0013 0.0007 'International Tables Vol C Tables 4.2.6.8 and 6.1.1.4'
N N 0.0061 0.0033 'International Tables Vol C Tables 4.2.6.8 and 6.1.1.4'
O O 0.0106 0.0060 'International Tables Vol C Tables 4.2.6.8 and 6.1.1.4'
F F 0.0171 0.0103 'International Tables Vol C Tables 4.2.6.8 and 6.1.1.4'

loop_
_geom_angle_atom_site_label_1
_geom_angle_atom_site_label_2
_geom_angle_atom_site_label_3
_geom_angle
F11 B1 F12 108.0(4)
F13 B1 F11 110.8(3)
F13 B1 F12 109.7(4)
F13 B1 F14 109.9(4)
F14 B1 F11 110.4(4)
F14 B1 F12 108.0(3)
F21 B2 F22 107.4(3)
F23 B2 F21 110.2(4)
F23 B2 F22 109.2(3)
F23 B2 F24 110.7(4)
F24 B2 F21 110.0(3)
F24 B2 F22 109.2(4)
F31 B3 F33 107.5(3)
F32 B3 F31 110.3(4)
F32 B3 F33 108.9(3)
F32 B3 F34 111.0(4)
F34 B3 F31 110.3(3)
F34 B3 F33 108.7(4)
F42 B4 F41 107.7(4)
F42 B4 F43 108.8(3)
F43 B4 F41 109.9(4)
F44 B4 F41 110.6(3)
F44 B4 F42 110.1(4)
F44 B4 F43 109.6(4)
F51 B5 F52 109.3(4)
F51 B5 F53 110.8(5)
F51 B5 F54 108.2(4)
F52 B5 F54 108.1(4)
F53 B5 F52 109.0(4)
F53 B5 F54 111.4(4)
F61 B6 F62 108.3(4)
F63 B6 F61 109.2(4)
F63 B6 F62 111.0(4)
F63 B6 F64 110.9(5)
F64 B6 F61 109.5(4)
F64 B6 F62 107.9(4)
F72 B7 F71 109.0(4)
F73 B7 F71 109.9(4)
F73 B7 F72 111.1(4)
F73 B7 F74 109.7(4)
F74 B7 F71 109.4(4)
F74 B7 F72 107.7(4)
F82 B8 F81 109.0(4)
F83 B8 F81 109.8(4)
F83 B8 F82 111.3(4)
F83 B8 F84 109.2(4)
F84 B8 F81 109.4(4)
F84 B8 F82 108.2(4)
C2 N1 C4 110.3(3)
C2 N1 H1 110(6)
C4 N1 H1 104(5)
C6 N1 C2 110.3(3)
C6 N1 C4 108.9(4)
C6 N1 H1 113(5)
C1 N2 C3 110.0(3)
C1 N2 C5 108.8(3)
C1 N2 H2 108(4)
C3 N2 C5 110.8(3)
C3 N2 H2 112(4)
C5 N2 H2 107(3)
N2 C1 H1A 110.0
N2 C1 H1B 110.0
N2 C1 C2 108.4(3)
H1A C1 H1B 108.4
C2 C1 H1A 110.0
C2 C1 H1B 110.0
N1 C2 C1 108.6(3)
N1 C2 H2A 110.0
N1 C2 H2B 110.0
C1 C2 H2A 110.0
C1 C2 H2B 110.0
H2A C2 H2B 108.3
N2 C3 H3A 110.1
N2 C3 H3B 110.1
N2 C3 C4 108.2(3)
H3A C3 H3B 108.4
C4 C3 H3A 110.1
C4 C3 H3B 110.1
N1 C4 C3 109.7(3)
N1 C4 H4A 109.7
N1 C4 H4B 109.7
C3 C4 H4A 109.7
C3 C4 H4B 109.7
H4A C4 H4B 108.2
N2 C5 H5A 109.9
N2 C5 H5B 109.9
N2 C5 C6 108.8(3)
H5A C5 H5B 108.3
C6 C5 H5A 109.9
C6 C5 H5B 109.9
N1 C6 C5 108.8(3)
N1 C6 H6A 109.9
N1 C6 H6B 109.9
C5 C6 H6A 109.9
C5 C6 H6B 109.9
H6A C6 H6B 108.3
C8 N3 H3 107(4)
C10 N3 C8 110.3(3)
C10 N3 C12 109.0(4)
C10 N3 H3 103(4)
C12 N3 C8 109.8(3)
C12 N3 H3 117(4)
C7 N4 C9 109.6(3)
C7 N4 C11 109.4(3)
C7 N4 H4 119(4)
C9 N4 C11 110.7(3)
C9 N4 H4 102(4)
C11 N4 H4 105(4)
N4 C7 H7A 110.0
N4 C7 H7B 110.0
N4 C7 C8 108.6(3)
H7A C7 H7B 108.3
C8 C7 H7A 110.0
C8 C7 H7B 110.0
N3 C8 C7 108.6(3)
N3 C8 H8A 110.0
N3 C8 H8B 110.0
C7 C8 H8A 110.0
C7 C8 H8B 110.0
H8A C8 H8B 108.3
N4 C9 H9A 110.0
N4 C9 H9B 110.0
N4 C9 C10 108.4(3)
H9A C9 H9B 108.4
C10 C9 H9A 110.0
C10 C9 H9B 110.0
N3 C10 C9 109.5(3)
N3 C10 H10A 109.8
N3 C10 H10B 109.8
C9 C10 H10A 109.8
C9 C10 H10B 109.8
H10A C10 H10B 108.2
N4 C11 H11A 110.1
N4 C11 H11B 110.1
H11A C11 H11B 108.4
C12 C11 N4 108.2(3)
C12 C11 H11A 110.1
C12 C11 H11B 110.1
N3 C12 C11 109.4(3)
N3 C12 H12A 109.8
N3 C12 H12B 109.8
C11 C12 H12A 109.8
C11 C12 H12B 109.8
H12A C12 H12B 108.2
C14 N5 C17 109.4(4)
C14 N5 H5 112(4)
C16 N5 C14 109.7(4)
C16 N5 C17 110.5(3)
C16 N5 H5 107(3)
C17 N5 H5 109(4)
C13 N6 H6 105(5)
C15 N6 C13 110.0(3)
C15 N6 C18 110.1(3)
C15 N6 H6 112(4)
C18 N6 C13 110.2(3)
C18 N6 H6 109(5)
N6 C13 H13A 110.1
N6 C13 H13B 110.1
N6 C13 C14 108.2(3)
H13A C13 H13B 108.4
C14 C13 H13A 110.1
C14 C13 H13B 110.1
N5 C14 C13 109.0(3)
N5 C14 H14A 109.9
N5 C14 H14B 109.9
C13 C14 H14A 109.9
C13 C14 H14B 109.9
H14A C14 H14B 108.3
N6 C15 H15A 110.0
N6 C15 H15B 110.0
N6 C15 C16 108.3(3)
H15A C15 H15B 108.4
C16 C15 H15A 110.0
C16 C15 H15B 110.0
N5 C16 C15 109.2(3)
N5 C16 H16A 109.8
N5 C16 H16B 109.8
C15 C16 H16A 109.8
C15 C16 H16B 109.8
H16A C16 H16B 108.3
N5 C17 H17A 109.8
N5 C17 H17B 109.8
N5 C17 C18 109.3(4)
H17A C17 H17B 108.3
C18 C17 H17A 109.8
C18 C17 H17B 109.8
N6 C18 C17 108.6(3)
N6 C18 H18A 110.0
N6 C18 H18B 110.0
C17 C18 H18A 110.0
C17 C18 H18B 110.0
H18A C18 H18B 108.3
C19 N7 C21 109.9(4)
C19 N7 H7 106(4)
C21 N7 H7 112(4)
C23 N7 C19 110.7(3)
C23 N7 C21 109.5(4)
C23 N7 H7 109(4)
C20 N8 H8 107(5)
C22 N8 C20 110.6(3)
C22 N8 H8 108(5)
C24 N8 C20 109.8(3)
C24 N8 C22 110.2(3)
C24 N8 H8 111(4)
N7 C19 H19A 109.9
N7 C19 H19B 109.9
N7 C19 C20 109.0(4)
H19A C19 H19B 108.3
C20 C19 H19A 109.9
C20 C19 H19B 109.9
N8 C20 C19 108.5(3)
N8 C20 H20A 110.0
N8 C20 H20B 110.0
C19 C20 H20A 110.0
C19 C20 H20B 110.0
H20A C20 H20B 108.4
N7 C21 H21A 110.0
N7 C21 H21B 110.0
N7 C21 C22 108.4(3)
H21A C21 H21B 108.4
C22 C21 H21A 110.0
C22 C21 H21B 110.0
N8 C22 C21 108.4(3)
N8 C22 H22A 110.0
N8 C22 H22B 110.0
C21 C22 H22A 110.0
C21 C22 H22B 110.0
H22A C22 H22B 108.4
N7 C23 H23A 109.8
N7 C23 H23B 109.8
N7 C23 C24 109.3(3)
H23A C23 H23B 108.3
C24 C23 H23A 109.8
C24 C23 H23B 109.8
N8 C24 C23 108.2(3)
N8 C24 H24A 110.1
N8 C24 H24B 110.1
C23 C24 H24A 110.1
C23 C24 H24B 110.1
H24A C24 H24B 108.4
H1C O1 H1D 110(6)
H2C O2 H2D 109(6)
H3C O3 H3D 101(5)
H4C O4 H4D 99(5)

loop_
_geom_bond_atom_site_label_1
_geom_bond_atom_site_label_2
_geom_bond_distance
B1 F11 1.390(4)
B1 F12 1.394(5)
B1 F13 1.368(5)
B1 F14 1.388(5)
B2 F21 1.398(4)
B2 F22 1.402(5)
B2 F23 1.372(5)
B2 F24 1.381(5)
B3 F31 1.391(4)
B3 F32 1.374(5)
B3 F33 1.407(5)
B3 F34 1.377(5)
B4 F41 1.398(5)
B4 F42 1.388(6)
B4 F43 1.388(6)
B4 F44 1.365(5)
B5 F51 1.334(6)
B5 F52 1.373(5)
B5 F53 1.341(5)
B5 F54 1.389(5)
B6 F61 1.380(5)
B6 F62 1.382(5)
B6 F63 1.337(5)
B6 F64 1.340(6)
B7 F71 1.395(5)
B7 F72 1.372(6)
B7 F73 1.340(5)
B7 F74 1.357(5)
B8 F81 1.404(5)
B8 F82 1.367(6)
B8 F83 1.338(6)
B8 F84 1.358(5)
N1 C2 1.494(5)
N1 C4 1.496(6)
N1 C6 1.491(5)
N1 H1 0.69(6)
N2 C1 1.493(5)
N2 C3 1.504(5)
N2 C5 1.506(4)
N2 H2 0.98(6)
C1 H1A 0.9700
C1 H1B 0.9700
C1 C2 1.530(6)
C2 H2A 0.9700
C2 H2B 0.9700
C3 H3A 0.9700
C3 H3B 0.9700
C3 C4 1.505(6)
C4 H4A 0.9700
C4 H4B 0.9700
C5 H5A 0.9700
C5 H5B 0.9700
C5 C6 1.507(5)
C6 H6A 0.9700
C6 H6B 0.9700
N3 C8 1.504(5)
N3 C10 1.489(5)
N3 C12 1.492(5)
N3 H3 0.86(6)
N4 C7 1.495(5)
N4 C9 1.500(5)
N4 C11 1.507(4)
N4 H4 0.88(6)
C7 H7A 0.9700
C7 H7B 0.9700
C7 C8 1.520(6)
C8 H8A 0.9700
C8 H8B 0.9700
C9 H9A 0.9700
C9 H9B 0.9700
C9 C10 1.511(6)
C10 H10A 0.9700
C10 H10B 0.9700
C11 H11A 0.9700
C11 H11B 0.9700
C11 C12 1.506(5)
C12 H12A 0.9700
C12 H12B 0.9700
N5 C14 1.487(6)
N5 C16 1.469(5)
N5 C17 1.497(6)
N5 H5 0.97(6)
N6 C13 1.497(5)
N6 C15 1.478(5)
N6 C18 1.496(5)
N6 H6 0.78(6)
C13 H13A 0.9700
C13 H13B 0.9700
C13 C14 1.527(6)
C14 H14A 0.9700
C14 H14B 0.9700
C15 H15A 0.9700
C15 H15B 0.9700
C15 C16 1.533(6)
C16 H16A 0.9700
C16 H16B 0.9700
C17 H17A 0.9700
C17 H17B 0.9700
C17 C18 1.504(6)
C18 H18A 0.9700
C18 H18B 0.9700
N7 C19 1.491(6)
N7 C21 1.498(6)
N7 C23 1.467(5)
N7 H7 0.89(6)
N8 C20 1.491(5)
N8 C22 1.490(5)
N8 C24 1.482(4)
N8 H8 0.72(6)
C19 H19A 0.9700
C19 H19B 0.9700
C19 C20 1.517(6)
C20 H20A 0.9700
C20 H20B 0.9700
C21 H21A 0.9700
C21 H21B 0.9700
C21 C22 1.535(6)
C22 H22A 0.9700
C22 H22B 0.9700
C23 H23A 0.9700
C23 H23B 0.9700
C23 C24 1.535(6)
C24 H24A 0.9700
C24 H24B 0.9700
O1 H1C 0.83(7)
O1 H1D 0.78(6)
O2 H2C 0.85(7)
O2 H2D 0.81(7)
O3 H3C 0.88(6)
O3 H3D 0.87(6)
O4 H4C 1.00(6)
O4 H4D 0.81(6)

loop_
_geom_torsion_atom_site_label_1
_geom_torsion_atom_site_label_2
_geom_torsion_atom_site_label_3
_geom_torsion_atom_site_label_4
_geom_torsion
N2 C1 C2 N1 8.7(4)
N2 C3 C4 N1 7.3(5)
N2 C5 C6 N1 11.2(5)
C1 N2 C3 C4 56.6(4)
C1 N2 C5 C6 -68.0(4)
C2 N1 C4 C3 -64.6(5)
C2 N1 C6 C5 53.7(5)
C3 N2 C1 C2 -66.1(4)
C3 N2 C5 C6 53.0(5)
C4 N1 C2 C1 54.6(4)
C4 N1 C6 C5 -67.5(4)
C5 N2 C1 C2 55.5(4)
C5 N2 C3 C4 -63.7(4)
C6 N1 C2 C1 -65.7(4)
C6 N1 C4 C3 56.6(4)
N4 C7 C8 N3 -9.2(4)
N4 C9 C10 N3 -7.5(5)
N4 C11 C12 N3 -10.7(5)
C7 N4 C9 C10 -56.5(4)
C7 N4 C11 C12 67.5(4)
C8 N3 C10 C9 64.6(5)
C8 N3 C12 C11 -53.8(5)
C9 N4 C7 C8 66.4(4)
C9 N4 C11 C12 -53.5(5)
C10 N3 C8 C7 -54.4(4)
C10 N3 C12 C11 67.2(4)
C11 N4 C7 C8 -55.2(4)
C11 N4 C9 C10 64.2(4)
C12 N3 C8 C7 65.7(4)
C12 N3 C10 C9 -56.1(4)
N5 C17 C18 N6 7.7(5)
N6 C13 C14 N5 6.6(5)
N6 C15 C16 N5 6.2(5)
C13 N6 C15 C16 -64.6(4)
C13 N6 C18 C17 56.1(5)
C14 N5 C16 C15 57.3(4)
C14 N5 C17 C18 -65.5(5)
C15 N6 C13 C14 57.0(5)
C15 N6 C18 C17 -65.4(4)
C16 N5 C14 C13 -64.9(5)
C16 N5 C17 C18 55.4(5)
C17 N5 C14 C13 56.5(5)
C17 N5 C16 C15 -63.4(5)
C18 N6 C13 C14 -64.5(4)
C18 N6 C15 C16 57.0(4)
N7 C19 C20 N8 -8.0(5)
N7 C21 C22 N8 -7.0(5)
N7 C23 C24 N8 -5.8(5)
C19 N7 C21 C22 -56.4(5)
C19 N7 C23 C24 63.5(5)
C20 N8 C22 C21 64.9(4)
C20 N8 C24 C23 -57.5(4)
C21 N7 C19 C20 65.6(5)
C21 N7 C23 C24 -57.7(4)
C22 N8 C20 C19 -56.1(4)
C22 N8 C24 C23 64.6(5)
C23 N7 C19 C20 -55.4(5)
C23 N7 C21 C22 65.3(5)
C24 N8 C20 C19 65.7(5)
C24 N8 C22 C21 -56.8(5)

loop_
_twin_individual_id
_twin_individual_mass_fraction_refined
1 0.4950(16)
2 0.5050(16)
